data_2216518
loop_
_publ_author_name
'Liu, Jian-Fei'
'Tang, Xiao-Fang'
'Wen, Yong-Hong'

_publ_section_title
;
 2-Chloro-<i>N</i>,<i>N</i>-dicyclohexylacetamide
;
_journal_coeditor_code HG2321
_journal_issue 12
_journal_name_full 'Acta Crystallographica Section E'
_journal_page_first o4539
_journal_page_last o4539
_journal_paper_doi 10.1107/S1600536807053366
_journal_volume 63
_journal_year 2007
_chemical_formula_iupac 'C14 H24 Cl N O'
_chemical_formula_moiety 'C14 H24 Cl N O'
_chemical_formula_sum 'C14 H24 Cl N O'
_chemical_formula_weight 257.79
_chemical_name_systematic
;
2-Chloro-<i>N</i>,<i>N</i>-dicyclohexylacetamide
;
_space_group_IT_number 19
_symmetry_cell_setting orthorhombic
_symmetry_space_group_name_Hall 'P 2ac 2ab'
_symmetry_space_group_name_H-M 'P 21 21 21'
_atom_sites_solution_hydrogens geom
_atom_sites_solution_primary direct
_atom_sites_solution_secondary difmap
_audit_creation_method SHELXL97
_cell_angle_alpha 90.00
_cell_angle_beta 90.00
_cell_angle_gamma 90.00
_cell_formula_units_Z 4
_cell_length_a 10.339(2)
_cell_length_b 11.051(2)
_cell_length_c 12.358(3)
_cell_measurement_reflns_used 3915
_cell_measurement_temperature 113(2)
_cell_measurement_theta_max 27.861
_cell_measurement_theta_min 2.472
_cell_volume 1412.0(5)
_computing_cell_refinement 'SAINT (Bruker 2001)'
_computing_data_collection 'SMART (Bruker 2001)'
_computing_data_reduction 'SAINT (Bruker 2001)'
_computing_molecular_graphics 'SHELXTL (Sheldrick, 2001)'
_computing_publication_material 'SHELXTL (Sheldrick, 2001)'
_computing_structure_refinement 'SHELXTL (Sheldrick, 2001)'
_computing_structure_solution 'SHELXTL (Sheldrick, 2001)'
_diffrn_ambient_temperature 293(2)
_diffrn_measured_fraction_theta_full 1.000
_diffrn_measured_fraction_theta_max 1.000
_diffrn_measurement_device_type 'Bruker SMART CCD area-detector'
_diffrn_measurement_method '\f and \w'
_diffrn_radiation_monochromator graphite
_diffrn_radiation_source 'fine-focus sealed tube'
_diffrn_radiation_type MoK\a
_diffrn_radiation_wavelength 0.71073
_diffrn_reflns_av_R_equivalents 0.0468
_diffrn_reflns_av_sigmaI/netI 0.0400
_diffrn_reflns_limit_h_max 13
_diffrn_reflns_limit_h_min -13
_diffrn_reflns_limit_k_max 14
_diffrn_reflns_limit_k_min -14
_diffrn_reflns_limit_l_max 16
_diffrn_reflns_limit_l_min -16
_diffrn_reflns_number 17892
_diffrn_reflns_theta_full 27.86
_diffrn_reflns_theta_max 27.86
_diffrn_reflns_theta_min 2.47
_exptl_absorpt_coefficient_mu 0.257
_exptl_absorpt_correction_T_max 0.9898
_exptl_absorpt_correction_T_min 0.9798
_exptl_absorpt_correction_type multi-scan
_exptl_absorpt_process_details '(SADABS; Sheldrick, 1996)'
_exptl_crystal_colour colourless
_exptl_crystal_density_diffrn 1.213
_exptl_crystal_density_method 'not measured'
_exptl_crystal_description column
_exptl_crystal_F_000 560
_exptl_crystal_size_max 0.08
_exptl_crystal_size_mid 0.06
_exptl_crystal_size_min 0.04
_refine_diff_density_max 0.176
_refine_diff_density_min -0.277
_refine_ls_abs_structure_details 'Flack (1983), with 1436 Friedel pairs'
_refine_ls_abs_structure_Flack 0.01(6)
_refine_ls_extinction_method none
_refine_ls_goodness_of_fit_ref 1.016
_refine_ls_hydrogen_treatment constr
_refine_ls_matrix_type full
_refine_ls_number_parameters 154
_refine_ls_number_reflns 3363
_refine_ls_number_restraints 0
_refine_ls_restrained_S_all 1.016
_refine_ls_R_factor_all 0.0472
_refine_ls_R_factor_gt 0.0422
_refine_ls_shift/su_max 0.000
_refine_ls_shift/su_mean 0.000
_refine_ls_structure_factor_coef Fsqd
_refine_ls_weighting_details 'calc w=1/[\s^2^(Fo^2^)+(0.0571P)^2^] where P=(Fo^2^+2Fc^2^)/3'
_refine_ls_weighting_scheme calc
_refine_ls_wR_factor_gt 0.0919
_refine_ls_wR_factor_ref 0.0951
_reflns_number_gt 3079
_reflns_number_total 3363
_reflns_threshold_expression I>2\s(I)
_cod_data_source_file hg2321.cif
_cod_data_source_block I
_cod_depositor_comments
;
The following automatic conversions were performed:
'_symmetry_cell_setting' value 'Orthorhombic' changed to 'orthorhombic'
according to '/home/saulius/struct/CIF-dictionaries/cif_core.dic'
dictionary named 'cif_core.dic' version 2.4.1 from 2010-06-29.

Automatic conversion script
Id: cif_fix_enum 1527 2010-12-29 10:47:43Z saulius 

The following automatic conversions were performed:

'_symmetry_cell_setting' value 'Orthorhombic' changed to
'orthorhombic' according to
/home/saulius/struct/CIF-dictionaries/cif_core.dic dictionary named
'cif_core.dic' version 2.4.1 from 2010-06-29.

Automatic conversion script
Id: cif_fix_values 1715 2011-07-08 13:25:40Z adriana 
;
_cod_original_cell_volume 1412.1(5)
_cod_original_sg_symbol_H-M ' P 21 21 21'
_cod_database_code 2216518
_cod_database_fobs_code 2216518

loop_
_symmetry_equiv_pos_as_xyz
'x, y, z'
'-x+1/2, -y, z+1/2'
'-x, y+1/2, -z+1/2'
'x+1/2, -y+1/2, -z'

loop_
_atom_site_type_symbol
_atom_site_label
_atom_site_fract_x
_atom_site_fract_y
_atom_site_fract_z
_atom_site_U_iso_or_equiv
_atom_site_adp_type
_atom_site_calc_flag
_atom_site_refinement_flags
_atom_site_occupancy
Cl Cl1 0.05746(5) 0.20328(5) 0.33226(4) 0.03999(15) Uani d . 1
O O1 -0.10518(11) 0.25868(10) 0.57080(11) 0.0253(3) Uani d . 1
N N1 0.03499(12) 0.10126(12) 0.59095(10) 0.0172(3) Uani d . 1
C C1 -0.04307(15) 0.04407(14) 0.67755(12) 0.0173(3) Uani d . 1
H H1 0.0069 -0.0261 0.7021 0.021 Uiso calc R 1
C C2 -0.17229(16) -0.00591(15) 0.63806(13) 0.0194(3) Uani d . 1
H H2A -0.1581 -0.0584 0.5763 0.023 Uiso calc R 1
H H2B -0.2276 0.0603 0.6153 0.023 Uiso calc R 1
C C3 -0.23877(16) -0.07731(15) 0.72882(14) 0.0219(4) Uani d . 1
H H3A -0.3231 -0.1042 0.7043 0.026 Uiso calc R 1
H H3B -0.1877 -0.1484 0.7459 0.026 Uiso calc R 1
C C4 -0.25466(17) -0.00027(16) 0.83032(15) 0.0244(4) Uani d . 1
H H4A -0.3142 0.0656 0.8156 0.029 Uiso calc R 1
H H4B -0.2912 -0.0493 0.8878 0.029 Uiso calc R 1
C C5 -0.12543(17) 0.05114(16) 0.86687(14) 0.0245(4) Uani d . 1
H H5A -0.0689 -0.0147 0.8883 0.029 Uiso calc R 1
H H5B -0.1388 0.1026 0.9294 0.029 Uiso calc R 1
C C6 -0.06063(17) 0.12441(15) 0.77701(13) 0.0219(4) Uani d . 1
H H6A -0.1138 0.1938 0.7587 0.026 Uiso calc R 1
H H6B 0.0228 0.1537 0.8015 0.026 Uiso calc R 1
C C7 0.14973(16) 0.03393(14) 0.55313(14) 0.0185(3) Uani d . 1
H H7 0.1866 0.0804 0.4930 0.022 Uiso calc R 1
C C8 0.25475(16) 0.02467(16) 0.63952(15) 0.0235(4) Uani d . 1
H H8A 0.2224 -0.0204 0.7012 0.028 Uiso calc R 1
H H8B 0.2787 0.1050 0.6640 0.028 Uiso calc R 1
C C9 0.37321(17) -0.03934(16) 0.59224(17) 0.0281(4) Uani d . 1
H H9A 0.4093 0.0096 0.5345 0.034 Uiso calc R 1
H H9B 0.4386 -0.0478 0.6480 0.034 Uiso calc R 1
C C10 0.33861(18) -0.16382(16) 0.54811(16) 0.0301(4) Uani d . 1
H H10A 0.4148 -0.2007 0.5163 0.036 Uiso calc R 1
H H10B 0.3093 -0.2152 0.6068 0.036 Uiso calc R 1
C C11 0.23278(19) -0.15410(17) 0.46302(15) 0.0298(4) Uani d . 1
H H11A 0.2092 -0.2345 0.4386 0.036 Uiso calc R 1
H H11B 0.2652 -0.1093 0.4012 0.036 Uiso calc R 1
C C12 0.11336(17) -0.09055(15) 0.50785(14) 0.0228(4) Uani d . 1
H H12A 0.0753 -0.1395 0.5647 0.027 Uiso calc R 1
H H12B 0.0497 -0.0811 0.4508 0.027 Uiso calc R 1
C C13 -0.00411(15) 0.20666(15) 0.54622(13) 0.0187(3) Uani d . 1
C C14 0.08384(16) 0.26703(14) 0.46292(14) 0.0217(4) Uani d . 1
H H14A 0.1735 0.2559 0.4837 0.026 Uiso calc R 1
H H14B 0.0663 0.3532 0.4608 0.026 Uiso calc R 1

loop_
_atom_site_aniso_label
_atom_site_aniso_U_11
_atom_site_aniso_U_22
_atom_site_aniso_U_33
_atom_site_aniso_U_12
_atom_site_aniso_U_13
_atom_site_aniso_U_23
Cl1 0.0399(3) 0.0581(3) 0.0220(2) -0.0139(2) -0.0001(2) 0.0024(2)
O1 0.0185(6) 0.0240(6) 0.0336(7) 0.0053(5) 0.0043(5) 0.0066(5)
N1 0.0148(7) 0.0173(7) 0.0196(6) 0.0019(5) 0.0044(6) 0.0026(5)
C1 0.0172(8) 0.0171(8) 0.0175(7) 0.0006(6) 0.0015(7) 0.0026(6)
C2 0.0187(8) 0.0229(8) 0.0166(8) -0.0003(6) -0.0002(7) -0.0010(7)
C3 0.0214(9) 0.0230(9) 0.0215(8) -0.0039(7) 0.0037(7) -0.0001(7)
C4 0.0245(9) 0.0275(9) 0.0211(8) -0.0037(7) 0.0073(8) -0.0006(8)
C5 0.0290(10) 0.0278(9) 0.0165(8) 0.0002(7) 0.0020(7) -0.0017(7)
C6 0.0208(8) 0.0257(9) 0.0191(7) -0.0024(7) 0.0004(7) -0.0035(7)
C7 0.0168(8) 0.0174(8) 0.0214(8) 0.0015(6) 0.0038(7) 0.0005(7)
C8 0.0159(8) 0.0227(9) 0.0320(10) -0.0004(6) -0.0003(7) -0.0005(7)
C9 0.0183(9) 0.0251(9) 0.0408(11) 0.0041(7) 0.0035(8) 0.0068(8)
C10 0.0278(10) 0.0243(9) 0.0381(11) 0.0083(8) 0.0114(9) 0.0065(8)
C11 0.0410(11) 0.0219(9) 0.0264(10) 0.0066(8) 0.0119(9) -0.0019(7)
C12 0.0253(9) 0.0211(8) 0.0221(8) -0.0003(7) 0.0012(7) -0.0017(7)
C13 0.0159(8) 0.0195(8) 0.0206(8) -0.0006(6) -0.0007(6) 0.0018(7)
C14 0.0218(9) 0.0182(8) 0.0250(9) 0.0004(6) 0.0017(7) 0.0033(7)

loop_
_atom_type_symbol
_atom_type_description
_atom_type_scat_dispersion_real
_atom_type_scat_dispersion_imag
_atom_type_scat_source
C C 0.0033 0.0016 'International Tables Vol C Tables 4.2.6.8 and 6.1.1.4'
H H 0.0000 0.0000 'International Tables Vol C Tables 4.2.6.8 and 6.1.1.4'
N N 0.0061 0.0033 'International Tables Vol C Tables 4.2.6.8 and 6.1.1.4'
O O 0.0106 0.0060 'International Tables Vol C Tables 4.2.6.8 and 6.1.1.4'
Cl Cl 0.1484 0.1585 'International Tables Vol C Tables 4.2.6.8 and 6.1.1.4'

loop_
_geom_angle_atom_site_label_1
_geom_angle_atom_site_label_2
_geom_angle_atom_site_label_3
_geom_angle
_geom_angle_publ_flag
C13 N1 C7 123.05(13) y
C13 N1 C1 120.01(13) y
C7 N1 C1 116.83(13) y
N1 C1 C2 113.59(13) y
N1 C1 C6 113.46(13) y
C2 C1 C6 111.34(13) y
N1 C1 H1 105.9 ?
C2 C1 H1 105.9 ?
C6 C1 H1 105.9 ?
C1 C2 C3 110.16(13) ?
C1 C2 H2A 109.6 ?
C3 C2 H2A 109.6 ?
C1 C2 H2B 109.6 ?
C3 C2 H2B 109.6 ?
H2A C2 H2B 108.1 ?
C4 C3 C2 111.26(14) ?
C4 C3 H3A 109.4 ?
C2 C3 H3A 109.4 ?
C4 C3 H3B 109.4 ?
C2 C3 H3B 109.4 ?
H3A C3 H3B 108.0 ?
C5 C4 C3 111.00(14) ?
C5 C4 H4A 109.4 ?
C3 C4 H4A 109.4 ?
C5 C4 H4B 109.4 ?
C3 C4 H4B 109.4 ?
H4A C4 H4B 108.0 ?
C4 C5 C6 111.54(14) ?
C4 C5 H5A 109.3 ?
C6 C5 H5A 109.3 ?
C4 C5 H5B 109.3 ?
C6 C5 H5B 109.3 ?
H5A C5 H5B 108.0 ?
C1 C6 C5 109.20(13) ?
C1 C6 H6A 109.8 ?
C5 C6 H6A 109.8 ?
C1 C6 H6B 109.8 ?
C5 C6 H6B 109.8 ?
H6A C6 H6B 108.3 ?
N1 C7 C8 112.58(13) ?
N1 C7 C12 111.78(13) ?
C8 C7 C12 111.71(14) ?
N1 C7 H7 106.8 ?
C8 C7 H7 106.8 ?
C12 C7 H7 106.8 ?
C7 C8 C9 109.47(15) ?
C7 C8 H8A 109.8 ?
C9 C8 H8A 109.8 ?
C7 C8 H8B 109.8 ?
C9 C8 H8B 109.8 ?
H8A C8 H8B 108.2 ?
C10 C9 C8 111.50(15) ?
C10 C9 H9A 109.3 ?
C8 C9 H9A 109.3 ?
C10 C9 H9B 109.3 ?
C8 C9 H9B 109.3 ?
H9A C9 H9B 108.0 ?
C11 C10 C9 110.66(15) ?
C11 C10 H10A 109.5 ?
C9 C10 H10A 109.5 ?
C11 C10 H10B 109.5 ?
C9 C10 H10B 109.5 ?
H10A C10 H10B 108.1 ?
C10 C11 C12 111.34(15) ?
C10 C11 H11A 109.4 ?
C12 C11 H11A 109.4 ?
C10 C11 H11B 109.4 ?
C12 C11 H11B 109.4 ?
H11A C11 H11B 108.0 ?
C11 C12 C7 110.34(15) ?
C11 C12 H12A 109.6 ?
C7 C12 H12A 109.6 ?
C11 C12 H12B 109.6 ?
C7 C12 H12B 109.6 ?
H12A C12 H12B 108.1 ?
O1 C13 N1 123.76(15) ?
O1 C13 C14 117.90(15) ?
N1 C13 C14 118.31(14) ?
C13 C14 Cl1 110.29(12) ?
C13 C14 H14A 109.6 ?
Cl1 C14 H14A 109.6 ?
C13 C14 H14B 109.6 ?
Cl1 C14 H14B 109.6 ?
H14A C14 H14B 108.1 ?

loop_
_geom_bond_atom_site_label_1
_geom_bond_atom_site_label_2
_geom_bond_distance
_geom_bond_publ_flag
Cl1 C14 1.7827(18) y
O1 C13 1.2308(19) y
N1 C13 1.351(2) y
N1 C7 1.476(2) y
N1 C1 1.4819(19) ?
C1 C2 1.526(2) ?
C1 C6 1.527(2) ?
C1 H1 0.9800 ?
C2 C3 1.534(2) ?
C2 H2A 0.9700 ?
C2 H2B 0.9700 ?
C3 C4 1.525(2) ?
C3 H3A 0.9700 ?
C3 H3B 0.9700 ?
C4 C5 1.521(2) ?
C4 H4A 0.9700 ?
C4 H4B 0.9700 ?
C5 C6 1.529(2) ?
C5 H5A 0.9700 ?
C5 H5B 0.9700 ?
C6 H6A 0.9700 ?
C6 H6B 0.9700 ?
C7 C8 1.526(2) ?
C7 C12 1.532(2) ?
C7 H7 0.9800 ?
C8 C9 1.530(2) ?
C8 H8A 0.9700 ?
C8 H8B 0.9700 ?
C9 C10 1.522(3) ?
C9 H9A 0.9700 ?
C9 H9B 0.9700 ?
C10 C11 1.521(3) ?
C10 H10A 0.9700 ?
C10 H10B 0.9700 ?
C11 C12 1.525(3) ?
C11 H11A 0.9700 ?
C11 H11B 0.9700 ?
C12 H12A 0.9700 ?
C12 H12B 0.9700 ?
C13 C14 1.527(2) y
C14 H14A 0.9700 ?
C14 H14B 0.9700 ?

loop_
_geom_hbond_atom_site_label_D
_geom_hbond_atom_site_label_H
_geom_hbond_atom_site_label_A
_geom_hbond_site_symmetry_A
_geom_hbond_distance_DH
_geom_hbond_distance_HA
_geom_hbond_distance_DA
_geom_hbond_angle_DHA
C14 H14A O1 4_556 0.97 2.39 3.255(2) 148.1

loop_
_geom_torsion_atom_site_label_1
_geom_torsion_atom_site_label_2
_geom_torsion_atom_site_label_3
_geom_torsion_atom_site_label_4
_geom_torsion
C13 N1 C1 C2 69.27(18)
C7 N1 C1 C2 -107.01(15)
C13 N1 C1 C6 -59.22(19)
C7 N1 C1 C6 124.51(15)
N1 C1 C2 C3 172.81(13)
C6 C1 C2 C3 -57.63(18)
C1 C2 C3 C4 55.47(19)
C2 C3 C4 C5 -55.04(19)
C3 C4 C5 C6 56.40(19)
N1 C1 C6 C5 -172.10(12)
C2 C1 C6 C5 58.27(18)
C4 C5 C6 C1 -57.46(19)
C13 N1 C7 C8 116.68(17)
C1 N1 C7 C8 -67.17(17)
C13 N1 C7 C12 -116.62(16)
C1 N1 C7 C12 59.52(18)
N1 C7 C8 C9 -176.61(13)
C12 C7 C8 C9 56.66(18)
C7 C8 C9 C10 -56.9(2)
C8 C9 C10 C11 57.0(2)
C9 C10 C11 C12 -56.2(2)
C10 C11 C12 C7 55.71(19)
N1 C7 C12 C11 176.38(14)
C8 C7 C12 C11 -56.45(18)
C7 N1 C13 O1 173.80(15)
C1 N1 C13 O1 -2.2(2)
C7 N1 C13 C14 -8.2(2)
C1 N1 C13 C14 175.78(14)
O1 C13 C14 Cl1 -98.04(16)
N1 C13 C14 Cl1 83.83(16)

loop_
_cod_related_entry_id
_cod_related_entry_database
_cod_related_entry_code
1 ChemSpider 193070
